data_1525523
loop_
_publ_author_name
'Zobetz, E.'

_publ_section_title
;
 Die Kristallstruktur der isotypen Verbindungen K Ag (N O3)2, (N H4) Ag (N
 O3)2 und Rb Ag (N O3)2
;
_journal_name_full
;
Monatshefte fuer Chemie und verwandte Teile anderer Wissenschaften (109,1978-)
;
_journal_page_first 1253
_journal_page_last 1263
_journal_volume 111
_journal_year 1980
_chemical_formula_sum 'Ag H4 N3 O6'
_chemical_name_systematic '(N H4) Ag (N O3)2'
_space_group_IT_number 14
_symmetry_space_group_name_Hall '-P 2yab'
_symmetry_space_group_name_H-M 'P 1 21/a 1'
_cell_angle_alpha 90
_cell_angle_beta 97.57
_cell_angle_gamma 90
_cell_formula_units_Z 4
_cell_length_a 14.28
_cell_length_b 5.04
_cell_length_c 8.228
_cell_volume 587.018
_citation_journal_id_ASTM MOCMB7
_cod_data_source_file Zobetz_MOCMB7_1980_445.cif
_cod_data_source_block H4Ag1N3O6
_cod_original_cell_volume 587.0179
_cod_original_sg_symbol_Hall '-P 2ybc (z,y,-x)'
_cod_original_formula_sum 'H4 Ag1 N3 O6'
_cod_database_code 1525523

loop_
_symmetry_equiv_pos_as_xyz
x,y,z
-x+1/2,y+1/2,-z
-x,-y,-z
x-1/2,-y-1/2,z

loop_
_atom_site_label
_atom_site_type_symbol
_atom_site_fract_x
_atom_site_fract_y
_atom_site_fract_z
_atom_site_occupancy
_atom_site_U_iso_or_equiv
N3 N+5 0.1679 0.3816 0.5687 1 0.0
O6 O-2 0.1437 0.5073 0.4421 1 0.0
Ag1 Ag+1 0.27335 0.43615 0.20002 1 0.0
N2 N+5 0.105 0.4799 -0.0595 1 0.0
O2 O-2 0.1177 0.2473 -0.014 1 0.0
O4 O-2 0.134 0.1536 0.585 1 0.0
N1 N-3 0.0564 0.9637 0.2655 1 0.0
O3 O-2 0.0426 0.5361 -0.1732 1 0.0
O5 O-2 0.226 0.4707 0.6822 1 0.0
O1 O-2 0.156 0.6597 0.0109 1 0.0
